data_7124369
loop_
_publ_author_name
'Yang, Xue'
'Giorgi, Michel'
'Karoui, Hakim'
'Gigmes, Didier'
'Hornebecq, Virginie'
'Ouari, Olivier'
'Kermagoret, Anthony'
'Bardelang, David'

_publ_section_title
;
 A single-crystal-to-single-crystal transformation affording photochromic
 3D MORF crystals
;
_journal_name_full 'Chemical Communications'
_journal_paper_doi 10.1039/C9CC07121K
_journal_year 2019
_chemical_absolute_configuration ad
_chemical_formula_moiety 'C12 H8 N O2 Zn0.25, C21 H20 N14 O7, 0.5(H2 O), 0.5(N O2)'
_chemical_formula_sum 'C33 H29 N15.5 O10.5 Zn0.25'
_chemical_formula_weight 827.06
_space_group_crystal_system tetragonal
_space_group_IT_number 122
_space_group_name_Hall 'I -4 2bw'
_space_group_name_H-M_alt 'I -4 2 d'
_symmetry_space_group_name_Hall 'I -4 2bw'
_symmetry_space_group_name_H-M 'I -4 2 d'
_atom_sites_solution_hydrogens mixed
_audit_creation_date 2018-04-25
_audit_creation_method
;
Olex2 1.2
(compiled 2018.04.18 svn.r3501 for OlexSys, GUI svn.r5488)
;
_audit_update_record
;
2019-09-02 deposited with the CCDC.    2019-10-23 downloaded from the CCDC.
;
_cell_angle_alpha 90
_cell_angle_beta 90
_cell_angle_gamma 90
_cell_formula_units_Z 16
_cell_length_a 32.6797(2)
_cell_length_b 32.6797(2)
_cell_length_c 13.5625(2)
_cell_measurement_reflns_used 14743
_cell_measurement_temperature 293(1)
_cell_measurement_theta_max 70.9080
_cell_measurement_theta_min 4.2570
_cell_volume 14484.2(2)
_computing_cell_refinement 'CrysAlisPro 1.171.39.44a (Rigaku OD, 2018)'
_computing_data_collection 'CrysAlisPro 1.171.39.44a (Rigaku OD, 2018)'
_computing_data_reduction 'CrysAlisPro 1.171.39.44a (Rigaku OD, 2018)'
_computing_molecular_graphics 'Olex2 (Dolomanov et al., 2009)'
_computing_publication_material 'Olex2 (Dolomanov et al., 2009)'
_computing_structure_refinement 'ShelXL (Sheldrick, 2015)'
_computing_structure_solution 'SHELXT 2014/5 (Sheldrick, 2014)'
_diffrn_ambient_environment air
_diffrn_ambient_temperature 293(1)
_diffrn_detector 'CCD plate'
_diffrn_detector_area_resol_mean 5.3048
_diffrn_detector_type AtlasS2
_diffrn_measured_fraction_theta_full 0.995
_diffrn_measured_fraction_theta_max 0.987
_diffrn_measurement_details
;
List of Runs (angles in degrees, time in seconds):

  # Type    Start    End  Width  t~exp~   \w     \q     \k     \f   Frames
#--------------------------------------------------------------------------
  1  \w    -76.00 -14.00   1.00   10.00    --  -41.07 -57.00 -90.00   62
  2  \w   -113.00 -81.00   1.00   10.00    --  -41.07 -77.00-150.00   32
  3  \w    -41.00  -8.00   1.00   10.00    --  -41.07 -77.00-150.00   33
  4  \w      1.00  63.00   1.00   10.00    --   41.07 -99.00  60.00   62
  5  \w     62.00  87.00   1.00   10.00    --   41.07-125.00-180.00   25
  6  \w     72.00  98.00   1.00   30.00    --  101.41  61.00-120.00   26
  7  \w     69.00 178.00   1.00   30.00    --  101.41  77.00-150.00  109
  8  \w     95.00 172.00   1.00   30.00    --  101.41 125.00   0.00   77
  9  \w     69.00  95.00   1.00   30.00    --  101.41  77.00-120.00   26
 10  \w     72.00 112.00   1.00   30.00    --  101.41  61.00-150.00   40
 11  \w    149.00 174.00   1.00   30.00    --  101.41  45.00 -90.00   25
 12  \w     72.00 111.00   1.00   30.00    --  101.41  61.00-180.00   39
 13  \w     70.00 120.00   1.00   30.00    --  101.41  77.00-180.00   50
 14  \w    101.00 177.00   1.00   30.00    --  101.41 113.00-122.00   76
 15  \w     77.00 104.00   1.00   30.00    --  101.41  45.00 -90.00   27
 16  \w     71.00  96.00   1.00   30.00    --  101.41  74.00-154.51   25
;
_diffrn_measurement_device 'four-circle diffractometer'
_diffrn_measurement_device_type 'SuperNova, Dual, Cu at home/near, AtlasS2'
_diffrn_measurement_method '\w scans'
_diffrn_orient_matrix_type 'CrysAlisPro convention (1999,Acta A55,543-557)'
_diffrn_orient_matrix_UB_11 -0.0453323000
_diffrn_orient_matrix_UB_12 -0.0108882000
_diffrn_orient_matrix_UB_13 0.0168210000
_diffrn_orient_matrix_UB_21 -0.0094222000
_diffrn_orient_matrix_UB_22 0.0452841000
_diffrn_orient_matrix_UB_23 0.0220326000
_diffrn_orient_matrix_UB_31 -0.0087922000
_diffrn_orient_matrix_UB_32 0.0073918000
_diffrn_orient_matrix_UB_33 -0.1101466000
_diffrn_radiation_monochromator mirror
_diffrn_radiation_probe x-ray
_diffrn_radiation_type CuK\a
_diffrn_radiation_wavelength 1.54184
_diffrn_reflns_av_R_equivalents 0.0260
_diffrn_reflns_av_unetI/netI 0.0183
_diffrn_reflns_Laue_measured_fraction_full 0.995
_diffrn_reflns_Laue_measured_fraction_max 0.987
_diffrn_reflns_limit_h_max 36
_diffrn_reflns_limit_h_min -37
_diffrn_reflns_limit_k_max 40
_diffrn_reflns_limit_k_min -31
_diffrn_reflns_limit_l_max 15
_diffrn_reflns_limit_l_min -16
_diffrn_reflns_number 32827
_diffrn_reflns_point_group_measured_fraction_full 0.986
_diffrn_reflns_point_group_measured_fraction_max 0.973
_diffrn_reflns_theta_full 67.684
_diffrn_reflns_theta_max 71.082
_diffrn_reflns_theta_min 3.528
_diffrn_source 'micro-focus sealed X-ray tube'
_diffrn_source_type 'SuperNova (Cu) X-ray Source'
_exptl_absorpt_coefficient_mu 1.152
_exptl_absorpt_correction_T_max 1.00000
_exptl_absorpt_correction_T_min 0.82812
_exptl_absorpt_correction_type multi-scan
_exptl_absorpt_process_details
;
CrysAlisPro 1.171.39.44a (Rigaku Oxford Diffraction, 2018)
Empirical absorption correction using spherical harmonics,
 implemented in SCALE3 ABSPACK scaling algorithm.
;
_exptl_crystal_colour green
_exptl_crystal_colour_primary green
_exptl_crystal_density_diffrn 1.517
_exptl_crystal_description plate
_exptl_crystal_F_000 6832
_exptl_crystal_size_max 0.34
_exptl_crystal_size_mid 0.08
_exptl_crystal_size_min 0.06
_refine_diff_density_max 0.593
_refine_diff_density_min -0.229
_refine_diff_density_rms 0.076
_refine_ls_abs_structure_details
;
 Flack x determined using 2640 quotients [(I+)-(I-)]/[(I+)+(I-)]
 (Parsons, Flack and Wagner, Acta Cryst. B69 (2013) 249-259).
;
_refine_ls_abs_structure_Flack -0.015(10)
_refine_ls_extinction_method none
_refine_ls_goodness_of_fit_ref 1.091
_refine_ls_hydrogen_treatment constr
_refine_ls_matrix_type full
_refine_ls_number_parameters 544
_refine_ls_number_reflns 6829
_refine_ls_number_restraints 1
_refine_ls_restrained_S_all 1.091
_refine_ls_R_factor_all 0.0547
_refine_ls_R_factor_gt 0.0507
_refine_ls_shift/su_max 0.000
_refine_ls_shift/su_mean 0.000
_refine_ls_structure_factor_coef Fsqd
_refine_ls_weighting_details 'w=1/[\s^2^(Fo^2^)+(0.1037P)^2^+3.5351P] where P=(Fo^2^+2Fc^2^)/3'
_refine_ls_weighting_scheme calc
_refine_ls_wR_factor_gt 0.1429
_refine_ls_wR_factor_ref 0.1476
_reflns_Friedel_coverage 0.822
_reflns_Friedel_fraction_full 0.976
_reflns_Friedel_fraction_max 0.957
_reflns_number_gt 6301
_reflns_number_total 6829
_reflns_threshold_expression 'I > 2\s(I)'
_cod_data_source_file c9cc07121k2.cif
_cod_data_source_block diac13amb
_cod_original_cell_volume 14484.2(3)
_cod_original_formula_sum 'C33 H29 N15.50 O10.50 Zn0.25'
_cod_database_code 7124369
_shelx_shelxl_version_number 2016/4
_shelx_space_group_comment
;
The symmetry employed for this shelxl refinement is uniquely defined
by the following loop, which should always be used as a source of
symmetry information in preference to the above space-group names.
They are only intended as comments.
;
_shelx_estimated_absorpt_t_max 0.934
_shelx_estimated_absorpt_t_min 0.695
_reflns_odcompleteness_completeness 99.91
_reflns_odcompleteness_iscentric 1
_reflns_odcompleteness_theta 64.99
_olex2_refinement_description
;
1. Fixed Uiso
 At 1.2 times of:
  All C(H) groups, All C(H,H) groups
 At 1.5 times of:
  All O(H,H) groups
2. Restrained distances
 N16-O11
 1.25 with sigma of 0.001
3. Others
 Fixed Sof: O10(0.5) H10C(0.5) H10D(0.5) O11(0.5)
4.a Riding coordinates:
 O10(H10C,H10D)
4.b Ternary CH refined with riding coordinates:
 C3(H3), C5(H5), C6(H6), C12(H12), C13(H13), C20(H20)
4.c Secondary CH2 refined with riding coordinates:
 C2(H2A,H2B), C7(H7A,H7B), C9(H9A,H9B), C10(H10A,H10B), C15(H15A,H15B),
 C19(H19A,H19B), C22(H22A,H22B)
4.d Aromatic/amide H refined with riding coordinates:
 C25(H25), C26(H26), C28(H28), C29(H29), C30(H30), C31(H31), C33(H33), C34(H34)
;
_olex2_submission_special_instructions 'No special instructions were received'
_oxdiff_exptl_absorpt_empirical_details
;
Empirical correction (ABSPACK) includes:
- Absorption correction using spherical harmonics
- Frame scaling
;
_oxdiff_exptl_absorpt_empirical_full_max 1.543
_oxdiff_exptl_absorpt_empirical_full_min 0.626

loop_
_space_group_symop_operation_xyz
'x, y, z'
'-x, -y, z'
'y, -x, -z'
'-y, x, -z'
'-x+1/2, y, -z+3/4'
'x+1/2, -y, -z+3/4'
'-y+1/2, -x, z+3/4'
'y+1/2, x, z+3/4'
'x+1/2, y+1/2, z+1/2'
'-x+1/2, -y+1/2, z+1/2'
'y+1/2, -x+1/2, -z+1/2'
'-y+1/2, x+1/2, -z+1/2'
'-x+1, y+1/2, -z+5/4'
'x+1, -y+1/2, -z+5/4'
'-y+1, -x+1/2, z+5/4'
'y+1, x+1/2, z+5/4'

loop_
_atom_site_label
_atom_site_type_symbol
_atom_site_fract_x
_atom_site_fract_y
_atom_site_fract_z
_atom_site_U_iso_or_equiv
_atom_site_adp_type
_atom_site_occupancy
_atom_site_site_symmetry_order
_atom_site_calc_flag
_atom_site_refinement_flags_posn
_atom_site_refinement_flags_adp
_atom_site_refinement_flags_occupancy
Zn1 Zn 0.500000 0.500000 1.500000 0.0383(2) Uani 1 4 d S T P
O8 O 0.54077(11) 0.51422(11) 1.3966(3) 0.0711(10) Uani 1 1 d . . .
O9 O 0.58631(13) 0.47002(15) 1.4447(3) 0.0841(13) Uani 1 1 d . . .
N15 N 0.67788(11) 0.53702(11) 1.0626(3) 0.0493(8) Uani 1 1 d . . .
C23 C 0.57340(12) 0.49593(13) 1.3871(3) 0.0459(8) Uani 1 1 d . . .
C24 C 0.59999(12) 0.50649(12) 1.2989(3) 0.0468(8) Uani 1 1 d . . .
C25 C 0.58527(14) 0.52873(15) 1.2202(3) 0.0563(10) Uani 1 1 d . . .
H25 H 0.558084 0.537148 1.220170 0.068 Uiso 1 1 calc R . .
C26 C 0.61011(14) 0.53876(16) 1.1415(3) 0.0591(11) Uani 1 1 d . . .
H26 H 0.599715 0.553202 1.087946 0.071 Uiso 1 1 calc R . .
C27 C 0.65036(13) 0.52703(14) 1.1437(3) 0.0500(9) Uani 1 1 d . . .
C28 C 0.66589(14) 0.50365(18) 1.2203(3) 0.0593(10) Uani 1 1 d . . .
H28 H 0.693056 0.495174 1.219889 0.071 Uiso 1 1 calc R . .
C29 C 0.64018(14) 0.49315(15) 1.2974(3) 0.0560(10) Uani 1 1 d . . .
H29 H 0.650000 0.476997 1.348678 0.067 Uiso 1 1 calc R . .
C30 C 0.66844(16) 0.5260(2) 0.9715(4) 0.0699(14) Uani 1 1 d . . .
H30 H 0.642873 0.514718 0.958425 0.084 Uiso 1 1 calc R . .
C31 C 0.69585(16) 0.5310(2) 0.8968(4) 0.0706(14) Uani 1 1 d . . .
H31 H 0.688541 0.523561 0.832939 0.085 Uiso 1 1 calc R . .
C32 C 0.73406(13) 0.54677(14) 0.9142(3) 0.0523(9) Uani 1 1 d . . .
C33 C 0.74245(16) 0.5599(2) 1.0095(4) 0.0724(15) Uani 1 1 d . . .
H33 H 0.767460 0.572129 1.023767 0.087 Uiso 1 1 calc R . .
C34 C 0.71414(17) 0.5549(2) 1.0817(4) 0.0720(15) Uani 1 1 d . . .
H34 H 0.719842 0.564023 1.145264 0.086 Uiso 1 1 calc R . .
O1 O 0.81090(13) 0.43056(15) 0.7206(3) 0.0852(12) Uani 1 1 d . . .
O2 O 0.74307(14) 0.48244(17) 0.5945(4) 0.1002(16) Uani 1 1 d . . .
O3 O 0.71503(14) 0.59837(13) 0.5169(3) 0.0835(12) Uani 1 1 d . . .
O4 O 0.60582(11) 0.46502(11) 0.8812(3) 0.0663(9) Uani 1 1 d . . .
O5 O 0.60120(15) 0.57382(13) 0.8635(3) 0.0820(11) Uani 1 1 d . . .
O6 O 0.66460(13) 0.66227(15) 0.9751(3) 0.0799(11) Uani 1 1 d . . .
O7 O 0.74280(13) 0.68661(14) 1.1537(3) 0.0773(10) Uani 1 1 d . . .
N1 N 0.79903(13) 0.39964(13) 0.8693(4) 0.0660(10) Uani 1 1 d . . .
N2 N 0.75207(14) 0.39348(15) 0.7522(4) 0.0721(11) Uani 1 1 d . . .
N3 N 0.70197(14) 0.43293(15) 0.6613(4) 0.0677(11) Uani 1 1 d . . .
N4 N 0.67345(14) 0.48970(12) 0.6064(4) 0.0699(12) Uani 1 1 d . . .
N5 N 0.66037(13) 0.56192(12) 0.5811(3) 0.0602(9) Uani 1 1 d . . .
N6 N 0.65870(14) 0.62960(12) 0.5858(3) 0.0607(9) Uani 1 1 d . . .
N7 N 0.64602(14) 0.42604(14) 0.7778(4) 0.0704(11) Uani 1 1 d . . .
N8 N 0.61657(12) 0.48124(12) 0.7194(3) 0.0573(9) Uani 1 1 d . . .
N9 N 0.60583(13) 0.55351(12) 0.7019(3) 0.0605(9) Uani 1 1 d . . .
N10 N 0.62167(13) 0.61765(12) 0.7388(3) 0.0619(10) Uani 1 1 d . . .
N11 N 0.65593(14) 0.67621(14) 0.8091(3) 0.0633(10) Uani 1 1 d . . .
N12 N 0.70077(13) 0.71303(14) 0.8948(3) 0.0643(10) Uani 1 1 d . . .
N13 N 0.75912(13) 0.71582(13) 1.0045(3) 0.0616(9) Uani 1 1 d . . .
N14 N 0.80875(13) 0.69010(13) 1.0954(3) 0.0622(10) Uani 1 1 d . . .
C1 C 0.78992(17) 0.41078(17) 0.7746(4) 0.0690(13) Uani 1 1 d . . .
C2 C 0.73249(19) 0.4010(2) 0.6604(5) 0.0784(16) Uani 1 1 d . . .
H2A H 0.719652 0.375877 0.638434 0.094 Uiso 1 1 calc R . .
H2B H 0.753263 0.408181 0.612279 0.094 Uiso 1 1 calc R . .
C3 C 0.73304(16) 0.37522(16) 0.8357(5) 0.0699(13) Uani 1 1 d . . .
H3 H 0.723581 0.347406 0.821174 0.084 Uiso 1 1 calc R . .
C4 C 0.70945(17) 0.46953(19) 0.6184(5) 0.0751(14) Uani 1 1 d . . .
C5 C 0.65890(16) 0.42604(15) 0.6774(4) 0.0618(11) Uani 1 1 d . . .
H5 H 0.649445 0.401454 0.642882 0.074 Uiso 1 1 calc R . .
C6 C 0.63846(15) 0.46509(14) 0.6353(4) 0.0590(10) Uani 1 1 d . . .
H6 H 0.620285 0.459100 0.579688 0.071 Uiso 1 1 calc R . .
C7 C 0.65821(17) 0.39621(19) 0.8502(5) 0.0776(16) Uani 1 1 d . . .
H7A H 0.653694 0.369065 0.823380 0.093 Uiso 1 1 calc R . .
H7B H 0.640904 0.399135 0.907844 0.093 Uiso 1 1 calc R . .
C8 C 0.62152(14) 0.45867(14) 0.8020(4) 0.0556(10) Uani 1 1 d . . .
C9 C 0.6698(2) 0.52299(16) 0.5356(4) 0.0733(14) Uani 1 1 d . . .
H9A H 0.695247 0.525454 0.499372 0.088 Uiso 1 1 calc R . .
H9B H 0.648384 0.516316 0.488621 0.088 Uiso 1 1 calc R . .
C10 C 0.58770(14) 0.51410(14) 0.7123(4) 0.0615(11) Uani 1 1 d . . .
H10A H 0.570021 0.509160 0.656050 0.074 Uiso 1 1 calc R . .
H10B H 0.570702 0.514049 0.770878 0.074 Uiso 1 1 calc R . .
C11 C 0.68178(17) 0.59674(15) 0.5569(4) 0.0632(12) Uani 1 1 d . . .
C12 C 0.61857(15) 0.57156(14) 0.6100(3) 0.0557(10) Uani 1 1 d . . .
H12 H 0.599101 0.565705 0.556906 0.067 Uiso 1 1 calc R . .
C13 C 0.62099(16) 0.61749(15) 0.6322(4) 0.0592(11) Uani 1 1 d . . .
H13 H 0.597426 0.632439 0.605723 0.071 Uiso 1 1 calc R . .
C14 C 0.60855(15) 0.58096(16) 0.7773(4) 0.0607(11) Uani 1 1 d . . .
C15 C 0.61755(18) 0.65470(17) 0.7945(4) 0.0691(13) Uani 1 1 d . . .
H15A H 0.605913 0.648201 0.858443 0.083 Uiso 1 1 calc R . .
H15B H 0.598574 0.672700 0.760750 0.083 Uiso 1 1 calc R . .
C16 C 0.66988(15) 0.70644(14) 0.7385(4) 0.0586(10) Uani 1 1 d . . .
C17 C 0.67285(15) 0.68130(16) 0.9014(4) 0.0600(11) Uani 1 1 d . . .
C19 C 0.71871(16) 0.73088(18) 0.9797(4) 0.0695(14) Uani 1 1 d . . .
H19A H 0.700731 0.726141 1.035422 0.083 Uiso 1 1 calc R . .
H19B H 0.720384 0.760225 0.969702 0.083 Uiso 1 1 calc R . .
C20 C 0.79528(15) 0.72838(14) 0.9520(4) 0.0590(11) Uani 1 1 d . . .
H20 H 0.798583 0.758175 0.953579 0.071 Uiso 1 1 calc R . .
C21 C 0.76735(15) 0.69582(14) 1.0910(4) 0.0574(10) Uani 1 1 d . . .
C22 C 0.82870(18) 0.67125(15) 1.1789(4) 0.0629(12) Uani 1 1 d . . .
H22A H 0.852613 0.687379 1.195821 0.076 Uiso 1 1 calc R . .
H22B H 0.810188 0.672187 1.234772 0.076 Uiso 1 1 calc R . .
O10 O 0.6981(4) 0.6572(4) 1.3259(8) 0.116(4) Uani 0.5 1 d . . .
H10C H 0.704575 0.639365 1.368891 0.175 Uiso 0.5 1 d R . .
H10D H 0.717935 0.660415 1.286121 0.175 Uiso 0.5 1 d R . .
O11 O 0.5867(5) 0.7198(4) 0.5863(9) 0.151(6) Uani 0.5 1 d D . .
O12 O 0.5303(6) 0.750000 0.625000 0.242(10) Uani 1 2 d S T P
N16 N 0.5698(4) 0.750000 0.625000 0.119(4) Uani 1 2 d DS T P

loop_
_atom_site_aniso_label
_atom_site_aniso_U_11
_atom_site_aniso_U_22
_atom_site_aniso_U_33
_atom_site_aniso_U_23
_atom_site_aniso_U_13
_atom_site_aniso_U_12
Zn1 0.0435(3) 0.0435(3) 0.0277(4) 0.000 0.000 0.000
O8 0.068(2) 0.079(2) 0.066(2) 0.0255(17) 0.0340(17) 0.0239(17)
O9 0.074(2) 0.111(3) 0.067(2) 0.038(2) 0.0176(18) 0.023(2)
N15 0.0484(18) 0.062(2) 0.0378(17) -0.0030(14) 0.0066(13) -0.0001(15)
C23 0.052(2) 0.049(2) 0.0375(17) -0.0036(16) 0.0005(14) 0.0006(17)
C24 0.051(2) 0.050(2) 0.0402(18) -0.0064(15) 0.0046(15) 0.0032(16)
C25 0.048(2) 0.064(2) 0.057(2) 0.0082(19) 0.0098(17) 0.0121(18)
C26 0.057(2) 0.070(3) 0.050(2) 0.013(2) 0.0095(18) 0.011(2)
C27 0.050(2) 0.061(2) 0.040(2) -0.0027(16) 0.0101(16) 0.0029(17)
C28 0.051(2) 0.078(3) 0.048(2) -0.002(2) 0.0080(16) 0.016(2)
C29 0.061(2) 0.067(3) 0.040(2) 0.0035(18) 0.0052(17) 0.012(2)
C30 0.055(2) 0.108(4) 0.047(3) -0.008(2) 0.0053(18) -0.017(3)
C31 0.058(3) 0.114(4) 0.040(2) -0.009(2) 0.0056(18) -0.018(3)
C32 0.049(2) 0.068(3) 0.040(2) 0.0006(17) 0.0071(17) 0.0021(18)
C33 0.057(3) 0.112(4) 0.048(3) -0.015(3) 0.009(2) -0.022(3)
C34 0.069(3) 0.104(4) 0.043(2) -0.019(2) 0.010(2) -0.020(3)
O1 0.078(3) 0.101(3) 0.077(3) -0.014(2) 0.027(2) -0.006(2)
O2 0.072(3) 0.105(3) 0.123(4) -0.011(3) 0.034(3) -0.015(2)
O3 0.083(3) 0.073(2) 0.094(3) -0.003(2) 0.032(2) -0.017(2)
O4 0.0609(18) 0.075(2) 0.063(2) 0.0017(16) 0.0009(15) -0.0101(16)
O5 0.100(3) 0.082(3) 0.064(2) 0.0049(19) 0.018(2) -0.010(2)
O6 0.076(2) 0.099(3) 0.064(3) 0.011(2) 0.0137(18) 0.001(2)
O7 0.077(2) 0.094(3) 0.061(2) -0.0061(19) 0.0145(18) 0.012(2)
N1 0.058(2) 0.066(2) 0.075(3) -0.014(2) 0.0058(19) 0.0003(18)
N2 0.062(2) 0.077(3) 0.077(3) -0.012(2) 0.004(2) 0.009(2)
N3 0.066(2) 0.070(3) 0.068(3) -0.0008(19) 0.007(2) 0.004(2)
N4 0.069(3) 0.052(2) 0.089(3) -0.0018(19) 0.021(2) -0.0028(17)
N5 0.066(2) 0.0500(19) 0.065(2) -0.0024(16) 0.0056(18) -0.0090(16)
N6 0.071(2) 0.054(2) 0.058(2) -0.0018(16) 0.0063(18) -0.0114(18)
N7 0.067(2) 0.068(2) 0.076(3) 0.019(2) 0.007(2) 0.009(2)
N8 0.053(2) 0.058(2) 0.061(2) 0.0086(17) 0.0008(16) -0.0023(16)
N9 0.066(2) 0.051(2) 0.065(2) 0.0020(17) -0.0014(18) -0.0102(17)
N10 0.072(2) 0.056(2) 0.057(2) -0.0038(17) 0.0066(18) -0.0118(18)
N11 0.070(2) 0.063(2) 0.057(2) -0.0057(18) 0.0068(18) -0.0117(19)
N12 0.063(2) 0.074(3) 0.056(2) -0.0074(19) -0.0005(17) 0.0008(19)
N13 0.060(2) 0.067(2) 0.058(2) -0.0040(18) 0.0008(17) 0.0111(17)
N14 0.068(2) 0.061(2) 0.057(2) 0.0040(17) 0.0039(18) 0.0122(18)
C1 0.067(3) 0.068(3) 0.072(3) -0.017(2) 0.013(2) 0.007(2)
C2 0.074(3) 0.092(4) 0.069(3) -0.021(3) 0.006(3) 0.016(3)
C3 0.060(3) 0.054(3) 0.096(4) -0.002(2) -0.009(3) 0.001(2)
C4 0.068(3) 0.080(3) 0.077(3) -0.021(3) 0.020(3) -0.009(3)
C5 0.066(3) 0.052(2) 0.068(3) -0.004(2) -0.002(2) -0.004(2)
C6 0.064(3) 0.051(2) 0.062(3) -0.0001(19) -0.003(2) -0.0076(19)
C7 0.058(3) 0.071(3) 0.103(4) 0.034(3) 0.004(3) -0.001(2)
C8 0.050(2) 0.056(2) 0.060(3) 0.0032(19) -0.0052(19) -0.0115(18)
C9 0.094(4) 0.059(3) 0.066(3) -0.006(2) 0.027(3) -0.015(3)
C10 0.049(2) 0.055(2) 0.081(3) 0.011(2) 0.002(2) -0.0033(18)
C11 0.072(3) 0.055(2) 0.062(3) -0.001(2) 0.000(2) -0.011(2)
C12 0.061(2) 0.055(2) 0.052(2) 0.0014(18) -0.0049(18) -0.0087(19)
C13 0.065(3) 0.054(2) 0.059(3) 0.0045(19) -0.003(2) -0.006(2)
C14 0.059(3) 0.065(3) 0.058(3) 0.006(2) 0.0067(19) -0.001(2)
C15 0.070(3) 0.070(3) 0.068(3) -0.014(2) 0.017(2) -0.011(2)
C16 0.061(2) 0.053(2) 0.062(3) -0.0030(19) 0.001(2) -0.0046(19)
C17 0.059(2) 0.061(3) 0.060(3) -0.003(2) 0.012(2) 0.006(2)
C19 0.062(3) 0.080(3) 0.067(3) -0.020(2) -0.002(2) 0.015(2)
C20 0.064(3) 0.043(2) 0.070(3) 0.0014(19) -0.009(2) -0.0004(19)
C21 0.064(3) 0.052(2) 0.056(3) -0.0104(18) 0.004(2) 0.0081(19)
C22 0.082(3) 0.054(2) 0.053(3) -0.0054(19) 0.000(2) 0.014(2)
O10 0.135(9) 0.128(9) 0.086(7) 0.033(6) 0.052(7) 0.018(7)
O11 0.180(13) 0.131(10) 0.141(11) -0.003(8) -0.048(10) 0.108(10)
O12 0.165(13) 0.43(3) 0.129(10) -0.029(14) 0.000 0.000
N16 0.121(8) 0.153(10) 0.082(6) 0.053(6) 0.000 0.000

loop_
_atom_type_symbol
_atom_type_description
_atom_type_scat_dispersion_real
_atom_type_scat_dispersion_imag
_atom_type_scat_source
C C 0.0181 0.0091 'International Tables Vol C Tables 4.2.6.8 and 6.1.1.4'
H H 0.0000 0.0000 'International Tables Vol C Tables 4.2.6.8 and 6.1.1.4'
N N 0.0311 0.0180 'International Tables Vol C Tables 4.2.6.8 and 6.1.1.4'
O O 0.0492 0.0322 'International Tables Vol C Tables 4.2.6.8 and 6.1.1.4'
Zn Zn -1.5491 0.6778 'International Tables Vol C Tables 4.2.6.8 and 6.1.1.4'

loop_
_geom_angle_atom_site_label_1
_geom_angle_atom_site_label_2
_geom_angle_atom_site_label_3
_geom_angle
_geom_angle_site_symmetry_1
_geom_angle_site_symmetry_3
O8 Zn1 O8 119.80(15) 2_665 4_658
O8 Zn1 O8 119.80(15) 4_658 .
O8 Zn1 O8 90.3(3) 2_665 .
O8 Zn1 O8 119.80(15) 2_665 3_568
O8 Zn1 O8 90.3(3) 4_658 3_568
O8 Zn1 O8 119.80(15) 3_568 .
C23 O8 Zn1 122.7(3) . .
C30 N15 C27 120.0(4) . .
C30 N15 C34 120.3(4) . .
C34 N15 C27 119.6(4) . .
O8 C23 C24 117.9(4) . .
O9 C23 O8 124.6(4) . .
O9 C23 C24 117.5(4) . .
C25 C24 C23 122.0(4) . .
C25 C24 C29 119.1(4) . .
C29 C24 C23 118.9(4) . .
C24 C25 H25 119.4 . .
C24 C25 C26 121.3(4) . .
C26 C25 H25 119.4 . .
C25 C26 H26 120.6 . .
C27 C26 C25 118.7(4) . .
C27 C26 H26 120.6 . .
C26 C27 N15 120.9(4) . .
C26 C27 C28 121.5(4) . .
C28 C27 N15 117.6(4) . .
C27 C28 H28 120.6 . .
C29 C28 C27 118.7(4) . .
C29 C28 H28 120.6 . .
C24 C29 C28 120.6(4) . .
C24 C29 H29 119.7 . .
C28 C29 H29 119.7 . .
N15 C30 H30 119.7 . .
N15 C30 C31 120.6(5) . .
C31 C30 H30 119.7 . .
C30 C31 H31 119.5 . .
C30 C31 C32 121.0(5) . .
C32 C31 H31 119.5 . .
C31 C32 C32 121.0(5) . 5_656
C31 C32 C33 117.1(4) . .
C33 C32 C32 121.7(5) . 5_656
C32 C33 H33 120.0 . .
C34 C33 C32 120.0(5) . .
C34 C33 H33 120.0 . .
N15 C34 C33 120.8(5) . .
N15 C34 H34 119.6 . .
C33 C34 H34 119.6 . .
C1 N1 C3 112.6(5) . 5_656
C1 N1 C7 119.6(5) . 5_656
C3 N1 C7 121.9(5) 5_656 5_656
C1 N2 C2 121.3(5) . .
C1 N2 C3 112.6(5) . .
C2 N2 C3 125.0(5) . .
C4 N3 C2 120.7(5) . .
C4 N3 C5 112.3(5) . .
C5 N3 C2 124.3(5) . .
C4 N4 C6 112.4(4) . .
C4 N4 C9 120.9(5) . .
C6 N4 C9 121.8(5) . .
C9 N5 C12 120.3(4) . .
C11 N5 C9 121.2(4) . .
C11 N5 C12 111.3(4) . .
C11 N6 C13 112.4(4) . .
C11 N6 C22 123.1(4) . 5_656
C22 N6 C13 124.5(4) 5_656 .
C5 N7 C7 124.7(5) . .
C8 N7 C5 113.6(4) . .
C8 N7 C7 121.6(5) . .
C8 N8 C6 113.3(4) . .
C8 N8 C10 123.0(4) . .
C10 N8 C6 123.1(4) . .
C10 N9 C12 125.2(4) . .
C14 N9 C10 123.2(4) . .
C14 N9 C12 111.2(4) . .
C14 N10 C13 111.8(4) . .
C14 N10 C15 120.4(4) . .
C15 N10 C13 121.9(4) . .
C16 N11 C15 120.8(5) . .
C17 N11 C15 121.9(4) . .
C17 N11 C16 113.0(4) . .
C17 N12 C19 121.9(5) . .
C17 N12 C20 112.7(4) . 5_656
C20 N12 C19 124.9(5) 5_656 .
C20 N13 C19 122.5(4) . .
C21 N13 C19 122.7(5) . .
C21 N13 C20 113.5(4) . .
C16 N14 C22 124.0(4) 5_656 .
C21 N14 C16 113.3(4) . 5_656
C21 N14 C22 122.6(4) . .
O1 C1 N1 126.5(6) . .
O1 C1 N2 126.6(6) . .
N1 C1 N2 106.8(5) . .
N2 C2 N3 115.4(5) . .
N2 C2 H2A 108.4 . .
N2 C2 H2B 108.4 . .
N3 C2 H2A 108.4 . .
N3 C2 H2B 108.4 . .
H2A C2 H2B 107.5 . .
N1 C3 C3 103.2(5) 5_656 5_656
N1 C3 H3 111.5 5_656 .
N2 C3 N1 114.8(4) . 5_656
N2 C3 C3 103.7(5) . 5_656
N2 C3 H3 111.5 . .
C3 C3 H3 111.5 5_656 .
O2 C4 N3 125.6(6) . .
O2 C4 N4 125.4(6) . .
N3 C4 N4 108.9(5) . .
N3 C5 H5 111.3 . .
N3 C5 C6 103.7(4) . .
N7 C5 N3 115.6(5) . .
N7 C5 H5 111.3 . .
N7 C5 C6 103.0(4) . .
C6 C5 H5 111.3 . .
N4 C6 C5 102.5(4) . .
N4 C6 H6 112.3 . .
N8 C6 N4 113.6(4) . .
N8 C6 C5 102.9(4) . .
N8 C6 H6 112.4 . .
C5 C6 H6 112.4 . .
N1 C7 H7A 108.8 5_656 .
N1 C7 H7B 108.8 5_656 .
N7 C7 N1 113.9(4) . 5_656
N7 C7 H7A 108.8 . .
N7 C7 H7B 108.8 . .
H7A C7 H7B 107.7 . .
O4 C8 N7 126.4(5) . .
O4 C8 N8 126.3(5) . .
N8 C8 N7 107.2(4) . .
N4 C9 H9A 109.0 . .
N4 C9 H9B 109.0 . .
N5 C9 N4 113.1(5) . .
N5 C9 H9A 109.0 . .
N5 C9 H9B 109.0 . .
H9A C9 H9B 107.8 . .
N8 C10 H10A 108.7 . .
N8 C10 H10B 108.7 . .
N9 C10 N8 114.2(4) . .
N9 C10 H10A 108.7 . .
N9 C10 H10B 108.7 . .
H10A C10 H10B 107.6 . .
O3 C11 N5 126.7(5) . .
O3 C11 N6 125.9(5) . .
N6 C11 N5 107.5(4) . .
N5 C12 H12 111.6 . .
N5 C12 C13 102.5(4) . .
N9 C12 N5 114.6(4) . .
N9 C12 H12 111.6 . .
N9 C12 C13 104.3(4) . .
C13 C12 H12 111.6 . .
N6 C13 N10 115.0(4) . .
N6 C13 C12 103.2(4) . .
N6 C13 H13 112.1 . .
N10 C13 C12 101.5(4) . .
N10 C13 H13 112.1 . .
C12 C13 H13 112.1 . .
O5 C14 N9 125.6(5) . .
O5 C14 N10 126.4(5) . .
N9 C14 N10 108.0(4) . .
N10 C15 N11 113.6(4) . .
N10 C15 H15A 108.9 . .
N10 C15 H15B 108.9 . .
N11 C15 H15A 108.9 . .
N11 C15 H15B 108.9 . .
H15A C15 H15B 107.7 . .
N11 C16 C20 101.5(4) . 5_656
N14 C16 N11 115.0(4) 5_656 .
N14 C16 C20 103.0(4) 5_656 5_656
O6 C17 N11 126.9(5) . .
O6 C17 N12 125.9(5) . .
N11 C17 N12 107.2(4) . .
N12 C19 N13 115.2(4) . .
N12 C19 H19A 108.5 . .
N12 C19 H19B 108.5 . .
N13 C19 H19A 108.5 . .
N13 C19 H19B 108.5 . .
H19A C19 H19B 107.5 . .
N12 C20 N13 115.7(4) 5_656 .
N12 C20 C16 104.4(4) 5_656 5_656
N12 C20 H20 111.3 5_656 .
N13 C20 C16 102.2(4) . 5_656
N13 C20 H20 111.3 . .
C16 C20 H20 111.3 5_656 .
O7 C21 N13 126.3(5) . .
O7 C21 N14 126.3(5) . .
N14 C21 N13 107.3(4) . .
N6 C22 N14 115.1(4) 5_656 .
N6 C22 H22A 108.5 5_656 .
N6 C22 H22B 108.5 5_656 .
N14 C22 H22A 108.5 . .
N14 C22 H22B 108.5 . .
H22A C22 H22B 107.5 . .
H10C O10 H10D 109.4 . .
O11 N16 O11 127(2) . 14_465
O11 N16 O12 116.4(10) . .
O11 N16 O12 116.4(10) 14_465 .

loop_
_geom_bond_atom_site_label_1
_geom_bond_atom_site_label_2
_geom_bond_distance
_geom_bond_site_symmetry_2
Zn1 O8 1.990(3) 2_665
Zn1 O8 1.990(3) 3_568
Zn1 O8 1.990(3) 4_658
Zn1 O8 1.990(3) .
O8 C23 1.229(5) .
O9 C23 1.227(6) .
N15 C27 1.458(5) .
N15 C30 1.323(6) .
N15 C34 1.347(7) .
C23 C24 1.519(5) .
C24 C25 1.378(6) .
C24 C29 1.384(6) .
C25 H25 0.9300 .
C25 C26 1.381(6) .
C26 H26 0.9300 .
C26 C27 1.371(6) .
C27 C28 1.386(7) .
C28 H28 0.9300 .
C28 C29 1.385(6) .
C29 H29 0.9300 .
C30 H30 0.9300 .
C30 C31 1.363(7) .
C31 H31 0.9300 .
C31 C32 1.372(7) .
C32 C32 1.488(8) 5_656
C32 C33 1.390(7) .
C33 H33 0.9300 .
C33 C34 1.358(7) .
C34 H34 0.9300 .
O1 C1 1.194(7) .
O2 C4 1.221(7) .
O3 C11 1.215(7) .
O4 C8 1.208(6) .
O5 C14 1.215(6) .
O6 C17 1.208(7) .
O7 C21 1.207(6) .
N1 C1 1.368(8) .
N1 C3 1.452(7) 5_656
N1 C7 1.462(7) 5_656
N2 C1 1.393(8) .
N2 C2 1.422(8) .
N2 C3 1.423(8) .
N3 C2 1.443(7) .
N3 C4 1.352(8) .
N3 C5 1.442(7) .
N4 C4 1.358(8) .
N4 C6 1.452(6) .
N4 C9 1.457(8) .
N5 C9 1.447(7) .
N5 C11 1.376(6) .
N5 C12 1.456(7) .
N6 C11 1.370(7) .
N6 C13 1.439(7) .
N6 C22 1.436(6) 5_656
N7 C5 1.425(8) .
N7 C7 1.440(7) .
N7 C8 1.373(7) .
N8 C6 1.446(7) .
N8 C8 1.351(6) .
N8 C10 1.433(6) .
N9 C10 1.425(6) .
N9 C12 1.440(6) .
N9 C14 1.364(7) .
N10 C13 1.447(7) .
N10 C14 1.377(6) .
N10 C15 1.434(7) .
N11 C15 1.451(7) .
N11 C16 1.450(6) .
N11 C17 1.378(7) .
N12 C17 1.384(7) .
N12 C19 1.418(7) .
N12 C20 1.411(7) 5_656
N13 C19 1.449(7) .
N13 C20 1.439(7) .
N13 C21 1.370(7) .
N14 C16 1.438(6) 5_656
N14 C21 1.367(7) .
N14 C22 1.445(7) .
C2 H2A 0.9700 .
C2 H2B 0.9700 .
C3 N1 1.452(7) 5_656
C3 C3 1.538(11) 5_656
C3 H3 0.9800 .
C5 H5 0.9800 .
C5 C6 1.549(7) .
C6 H6 0.9800 .
C7 N1 1.462(7) 5_656
C7 H7A 0.9700 .
C7 H7B 0.9700 .
C9 H9A 0.9700 .
C9 H9B 0.9700 .
C10 H10A 0.9700 .
C10 H10B 0.9700 .
C12 H12 0.9800 .
C12 C13 1.533(7) .
C13 H13 0.9800 .
C15 H15A 0.9700 .
C15 H15B 0.9700 .
C16 N14 1.438(6) 5_656
C16 C20 1.569(7) 5_656
C19 H19A 0.9700 .
C19 H19B 0.9700 .
C20 N12 1.411(7) 5_656
C20 C16 1.569(7) 5_656
C20 H20 0.9800 .
C22 N6 1.436(6) 5_656
C22 H22A 0.9700 .
C22 H22B 0.9700 .
O10 H10C 0.8503 .
O10 H10D 0.8491 .
O11 N16 1.2485(15) .
O12 N16 1.29(2) .
N16 O11 1.2485(15) 14_465

loop_
_geom_torsion_atom_site_label_1
_geom_torsion_atom_site_label_2
_geom_torsion_atom_site_label_3
_geom_torsion_atom_site_label_4
_geom_torsion
_geom_torsion_site_symmetry_1
_geom_torsion_site_symmetry_4
Zn1 O8 C23 O9 -7.4(7) . .
Zn1 O8 C23 C24 173.6(3) . .
O8 C23 C24 C25 -14.0(6) . .
O8 C23 C24 C29 166.3(4) . .
O9 C23 C24 C25 166.9(5) . .
O9 C23 C24 C29 -12.8(6) . .
N15 C27 C28 C29 -178.9(4) . .
N15 C30 C31 C32 1.3(10) . .
C23 C24 C25 C26 178.7(5) . .
C23 C24 C29 C28 -177.2(4) . .
C24 C25 C26 C27 -1.6(8) . .
C25 C24 C29 C28 3.1(7) . .
C25 C26 C27 N15 -179.7(4) . .
C25 C26 C27 C28 3.5(8) . .
C26 C27 C28 C29 -2.0(8) . .
C27 N15 C30 C31 -172.6(6) . .
C27 N15 C34 C33 171.7(6) . .
C27 C28 C29 C24 -1.3(8) . .
C29 C24 C25 C26 -1.6(7) . .
C30 N15 C27 C26 -55.2(7) . .
C30 N15 C27 C28 121.7(6) . .
C30 N15 C34 C33 -3.7(9) . .
C30 C31 C32 C32 171.3(5) . 5_656
C30 C31 C32 C33 -4.2(9) . .
C31 C32 C33 C34 3.3(9) . .
C32 C32 C33 C34 -172.1(5) 5_656 .
C32 C33 C34 N15 0.6(10) . .
C34 N15 C27 C26 129.4(5) . .
C34 N15 C27 C28 -53.7(6) . .
C34 N15 C30 C31 2.8(9) . .
N3 C5 C6 N4 -3.2(5) . .
N3 C5 C6 N8 -121.3(4) . .
N5 C12 C13 N6 16.6(5) . .
N5 C12 C13 N10 -102.9(4) . .
N7 C5 C6 N4 117.7(4) . .
N7 C5 C6 N8 -0.5(5) . .
N9 C12 C13 N6 136.3(4) . .
N9 C12 C13 N10 16.9(5) . .
C1 N2 C2 N3 -97.1(6) . .
C1 N2 C3 N1 101.3(5) . 5_656
C1 N2 C3 C3 -10.5(5) . 5_656
C2 N2 C1 O1 -5.4(8) . .
C2 N2 C1 N1 176.5(4) . .
C2 N2 C3 N1 -66.8(7) . 5_656
C2 N2 C3 C3 -178.7(5) . 5_656
C2 N3 C4 O2 -16.0(10) . .
C2 N3 C4 N4 164.2(5) . .
C2 N3 C5 N7 87.6(6) . .
C2 N3 C5 C6 -160.5(5) . .
C3 N1 C1 O1 -179.5(5) 5_656 .
C3 N1 C1 N2 -1.3(6) 5_656 .
C3 N2 C1 O1 -174.1(5) . .
C3 N2 C1 N1 7.8(6) . .
C3 N2 C2 N3 70.1(8) . .
C4 N3 C2 N2 107.3(7) . .
C4 N3 C5 N7 -111.1(5) . .
C4 N3 C5 C6 0.8(6) . .
C4 N4 C6 N8 115.1(5) . .
C4 N4 C6 C5 4.8(6) . .
C4 N4 C9 N5 -117.0(6) . .
C5 N3 C2 N2 -92.9(7) . .
C5 N3 C4 O2 -178.0(6) . .
C5 N3 C4 N4 2.2(7) . .
C5 N7 C7 N1 71.1(8) . 5_656
C5 N7 C8 O4 177.8(5) . .
C5 N7 C8 N8 0.9(6) . .
C6 N4 C4 O2 175.7(6) . .
C6 N4 C4 N3 -4.6(7) . .
C6 N4 C9 N5 89.9(6) . .
C6 N8 C8 O4 -178.2(4) . .
C6 N8 C8 N7 -1.2(5) . .
C6 N8 C10 N9 -76.5(6) . .
C7 N1 C1 O1 -25.9(8) 5_656 .
C7 N1 C1 N2 152.2(4) 5_656 .
C7 N7 C5 N3 -65.4(7) . .
C7 N7 C5 C6 -177.8(5) . .
C7 N7 C8 O4 -4.6(8) . .
C7 N7 C8 N8 178.5(5) . .
C8 N7 C5 N3 112.1(5) . .
C8 N7 C5 C6 -0.2(6) . .
C8 N7 C7 N1 -106.2(6) . 5_656
C8 N8 C6 N4 -108.9(5) . .
C8 N8 C6 C5 1.1(5) . .
C8 N8 C10 N9 113.3(5) . .
C9 N4 C4 O2 20.2(9) . .
C9 N4 C4 N3 -160.0(5) . .
C9 N4 C6 N8 -89.7(6) . .
C9 N4 C6 C5 160.0(5) . .
C9 N5 C11 O3 -18.6(9) . .
C9 N5 C11 N6 161.3(5) . .
C9 N5 C12 N9 79.8(6) . .
C9 N5 C12 C13 -168.0(5) . .
C10 N8 C6 N4 80.0(6) . .
C10 N8 C6 C5 -170.0(4) . .
C10 N8 C8 O4 -7.1(7) . .
C10 N8 C8 N7 169.8(4) . .
C10 N9 C12 N5 -88.6(6) . .
C10 N9 C12 C13 160.2(5) . .
C10 N9 C14 O5 10.2(8) . .
C10 N9 C14 N10 -170.8(4) . .
C11 N5 C9 N4 132.3(5) . .
C11 N5 C12 N9 -129.7(4) . .
C11 N5 C12 C13 -17.4(5) . .
C11 N6 C13 N10 98.2(5) . .
C11 N6 C13 C12 -11.4(6) . .
C12 N5 C9 N4 -80.1(7) . .
C12 N5 C11 O3 -168.8(6) . .
C12 N5 C11 N6 11.0(6) . .
C12 N9 C10 N8 85.3(6) . .
C12 N9 C14 O5 -177.3(5) . .
C12 N9 C14 N10 1.8(6) . .
C13 N6 C11 O3 -179.2(6) . .
C13 N6 C11 N5 0.9(6) . .
C13 N10 C14 O5 -170.5(6) . .
C13 N10 C14 N9 10.5(6) . .
C13 N10 C15 N11 -85.6(7) . .
C14 N9 C10 N8 -103.2(6) . .
C14 N9 C12 N5 99.0(5) . .
C14 N9 C12 C13 -12.2(5) . .
C14 N10 C13 N6 -127.7(4) . .
C14 N10 C13 C12 -17.1(5) . .
C14 N10 C15 N11 123.6(5) . .
C15 N10 C13 N6 79.1(6) . .
C15 N10 C13 C12 -170.3(4) . .
C15 N10 C14 O5 -16.9(9) . .
C15 N10 C14 N9 164.1(5) . .
C15 N11 C16 N14 -83.8(6) . 5_656
C15 N11 C16 C20 165.9(4) . 5_656
C15 N11 C17 O6 17.7(8) . .
C15 N11 C17 N12 -161.2(5) . .
C16 N11 C15 N10 89.5(6) . .
C16 N11 C17 O6 174.7(5) . .
C16 N11 C17 N12 -4.1(6) . .
C16 N14 C21 O7 -176.6(5) 5_656 .
C16 N14 C21 N13 0.4(6) 5_656 .
C16 N14 C22 N6 -79.7(6) 5_656 5_656
C17 N11 C15 N10 -115.2(6) . .
C17 N11 C16 N14 118.9(5) . 5_656
C17 N11 C16 C20 8.6(5) . 5_656
C17 N12 C19 N13 98.0(6) . .
C19 N12 C17 O6 -9.7(8) . .
C19 N12 C17 N11 169.2(4) . .
C19 N13 C20 N12 -71.2(6) . 5_656
C19 N13 C20 C16 176.0(4) . 5_656
C19 N13 C21 O7 3.7(8) . .
C19 N13 C21 N14 -173.3(4) . .
C20 N12 C17 O6 178.1(5) 5_656 .
C20 N12 C17 N11 -3.0(6) 5_656 .
C20 N12 C19 N13 -90.8(6) 5_656 .
C20 N13 C19 N12 76.9(7) . .
C20 N13 C21 O7 170.5(5) . .
C20 N13 C21 N14 -6.4(5) . .
C21 N13 C19 N12 -117.4(6) . .
C21 N13 C20 N12 121.9(4) . 5_656
C21 N13 C20 C16 9.1(5) . 5_656
C21 N14 C22 N6 103.5(6) . 5_656
C22 N6 C11 O3 0.6(9) 5_656 .
C22 N6 C11 N5 -179.3(5) 5_656 .
C22 N6 C13 N10 -81.6(6) 5_656 .
C22 N6 C13 C12 168.8(4) 5_656 .
C22 N14 C21 O7 0.6(8) . .
C22 N14 C21 N13 177.5(4) . .
